data_7212048
loop_
_publ_author_name
'Liu, Qing-Xiang'
'Yang, Xiao-Qiong'
'Zhao, Xiao-Jun'
'Ge, Shu-Sheng'
'Liu, Shu-Wen'
'Zang, Yan'
'Song, Hai-bin'
'Guo, Jian-Hua'
'Wang, Xiu-Guang'

_publ_section_title
;
 Macrocyclic dinuclear silver(i) complexes based on bis(N-heterocyclic
 carbene) ligands: synthesis and structural studies
;
_journal_issue 7
_journal_name_full CrystEngComm
_journal_page_first 2245
_journal_paper_doi 10.1039/b919007d
_journal_volume 12
_journal_year 2010
_chemical_formula_sum 'C28 H44 Ag2 F12 N8 P2'
_chemical_formula_weight 998.39
_chemical_name_systematic
;
?
;
_space_group_IT_number 2
_symmetry_cell_setting triclinic
_symmetry_space_group_name_Hall '-P 1'
_symmetry_space_group_name_H-M 'P -1'
_atom_sites_solution_hydrogens geom
_atom_sites_solution_primary direct
_atom_sites_solution_secondary difmap
_audit_creation_method SHELXL-97
_cell_angle_alpha 87.968(2)
_cell_angle_beta 64.179(2)
_cell_angle_gamma 67.365(2)
_cell_formula_units_Z 1
_cell_length_a 10.1278(12)
_cell_length_b 10.3697(12)
_cell_length_c 11.5198(13)
_cell_measurement_reflns_used 3130
_cell_measurement_temperature 296(2)
_cell_measurement_theta_max 27.378
_cell_measurement_theta_min 2.450
_cell_volume 992.4(2)
_computing_cell_refinement 'Bruker SMART'
_computing_data_collection 'Bruker SMART'
_computing_data_reduction 'Bruker SAINT'
_computing_molecular_graphics 'Bruker SHELXTL'
_computing_publication_material 'Bruker SHELXTL'
_computing_structure_refinement 'SHELXL-97 (Sheldrick, 1997)'
_computing_structure_solution 'SHELXS-97 (Sheldrick, 1990)'
_diffrn_ambient_temperature 296(2)
_diffrn_measured_fraction_theta_full 0.994
_diffrn_measured_fraction_theta_max 0.994
_diffrn_measurement_device_type 'CCD area detector'
_diffrn_measurement_method 'phi and omega scans'
_diffrn_radiation_monochromator graphite
_diffrn_radiation_source 'fine-focus sealed tube'
_diffrn_radiation_type MoK\a
_diffrn_radiation_wavelength 0.71073
_diffrn_reflns_av_R_equivalents 0.0108
_diffrn_reflns_av_sigmaI/netI 0.0201
_diffrn_reflns_limit_h_max 11
_diffrn_reflns_limit_h_min -12
_diffrn_reflns_limit_k_max 12
_diffrn_reflns_limit_k_min -12
_diffrn_reflns_limit_l_max 13
_diffrn_reflns_limit_l_min -9
_diffrn_reflns_number 5150
_diffrn_reflns_theta_full 25.03
_diffrn_reflns_theta_max 25.03
_diffrn_reflns_theta_min 1.99
_exptl_absorpt_coefficient_mu 1.155
_exptl_absorpt_correction_T_max 0.831
_exptl_absorpt_correction_T_min 0.758
_exptl_absorpt_correction_type multi-scan
_exptl_absorpt_process_details SADABS
_exptl_crystal_colour COLORLESS
_exptl_crystal_density_diffrn 1.671
_exptl_crystal_density_meas ?
_exptl_crystal_density_method 'not measured'
_exptl_crystal_description BLOCK
_exptl_crystal_F_000 500
_exptl_crystal_size_max 0.24
_exptl_crystal_size_mid 0.20
_exptl_crystal_size_min 0.16
_refine_diff_density_max 0.713
_refine_diff_density_min -0.308
_refine_diff_density_rms 0.073
_refine_ls_extinction_method none
_refine_ls_goodness_of_fit_ref 1.056
_refine_ls_hydrogen_treatment constr
_refine_ls_matrix_type full
_refine_ls_number_parameters 237
_refine_ls_number_reflns 3492
_refine_ls_number_restraints 0
_refine_ls_restrained_S_all 1.056
_refine_ls_R_factor_all 0.0367
_refine_ls_R_factor_gt 0.0321
_refine_ls_shift/su_max 0.001
_refine_ls_shift/su_mean 0.000
_refine_ls_structure_factor_coef Fsqd
_refine_ls_weighting_details 'calc w=1/[\s^2^(Fo^2^)+(0.0524P)^2^+0.5651P] where P=(Fo^2^+2Fc^2^)/3'
_refine_ls_weighting_scheme calc
_refine_ls_wR_factor_gt 0.0850
_refine_ls_wR_factor_ref 0.0891
_reflns_number_gt 3142
_reflns_number_total 3512
_reflns_threshold_expression >2sigma(I)
_cod_data_source_file b919007d.txt
_cod_data_source_block 080106c
_cod_depositor_comments
;
The following automatic conversions were performed:

'_symmetry_cell_setting' value 'Triclinic' changed to 'triclinic'
according to /home/saulius/struct/CIF-dictionaries/cif_core.dic
dictionary named 'cif_core.dic' version 2.4.2 from
2011-04-26.

'_exptl_absorpt_correction_type' value 'MULTI-SCAN'
changed to 'multi-scan' according to
/home/saulius/struct/CIF-dictionaries/cif_core.dic dictionary named
'cif_core.dic' version 2.4.2 from 2011-04-26.

Automatic conversion script
Id: cif_fix_values 1891 2012-01-12 08:04:46Z andrius 

The following automatic conversions were performed:

'_exptl_crystal_density_meas' value 'NONE' was changed to '?' - the
value is perceived as not measured.

Automatic conversion script
Id: cif_fix_values 3008 2015-01-20 13:52:24Z robertas 
;
_cod_original_sg_symbol_H-M P-1
_cod_database_code 7212048

loop_
_symmetry_equiv_pos_as_xyz
'x, y, z'
'-x, -y, -z'

loop_
_atom_site_label
_atom_site_type_symbol
_atom_site_fract_x
_atom_site_fract_y
_atom_site_fract_z
_atom_site_U_iso_or_equiv
_atom_site_adp_type
_atom_site_occupancy
_atom_site_symmetry_multiplicity
_atom_site_calc_flag
_atom_site_refinement_flags
Ag1 Ag 0.84231(3) -0.06262(3) 0.52652(2) 0.05005(11) Uani 1 1 d .
P1 P 0.69609(11) 0.27257(10) 0.21170(9) 0.0550(2) Uani 1 1 d .
F1 F 0.7878(4) 0.1993(3) 0.2929(3) 0.1010(9) Uani 1 1 d .
F2 F 0.8152(5) 0.1485(3) 0.0956(3) 0.1301(14) Uani 1 1 d .
F3 F 0.6049(4) 0.3497(3) 0.1301(3) 0.1120(11) Uani 1 1 d .
F4 F 0.5784(4) 0.3990(3) 0.3274(3) 0.1181(12) Uani 1 1 d .
F5 F 0.8076(5) 0.3548(4) 0.1516(4) 0.1335(13) Uani 1 1 d .
F6 F 0.5864(5) 0.1942(5) 0.2728(4) 0.1444(15) Uani 1 1 d .
N1 N 0.6969(4) 0.1016(3) 0.8001(3) 0.0540(7) Uani 1 1 d .
N2 N 0.5516(3) 0.2118(3) 0.7093(3) 0.0477(6) Uani 1 1 d .
N3 N -0.0104(3) 0.2579(3) 0.7413(3) 0.0510(7) Uani 1 1 d .
N4 N -0.1339(3) 0.3416(3) 0.6277(3) 0.0534(7) Uani 1 1 d .
C1 C 0.7679(7) -0.1191(7) 0.8897(7) 0.116(2) Uani 1 1 d .
H1A H 0.6702 -0.0757 0.9695 0.175 Uiso 1 1 calc R
H1B H 0.8498 -0.1865 0.9083 0.175 Uiso 1 1 calc R
H1C H 0.7492 -0.1666 0.8321 0.175 Uiso 1 1 calc R
C2 C 0.8214(5) -0.0079(5) 0.8258(4) 0.0700(11) Uani 1 1 d .
H2A H 0.8465 0.0359 0.8819 0.084 Uiso 1 1 calc R
H2B H 0.9187 -0.0518 0.7441 0.084 Uiso 1 1 calc R
C3 C 0.5779(5) 0.2216(5) 0.8857(4) 0.0645(10) Uani 1 1 d .
H3 H 0.5638 0.2495 0.9676 0.077 Uiso 1 1 calc R
C4 C 0.4861(5) 0.2910(4) 0.8299(4) 0.0618(9) Uani 1 1 d .
H4 H 0.3955 0.3763 0.8652 0.074 Uiso 1 1 calc R
C5 C 0.6829(4) 0.0944(4) 0.6894(3) 0.0449(7) Uani 1 1 d .
C6 C 0.4824(4) 0.2482(4) 0.6174(3) 0.0533(8) Uani 1 1 d .
H6A H 0.5688 0.2164 0.5287 0.064 Uiso 1 1 calc R
H6B H 0.4269 0.3502 0.6289 0.064 Uiso 1 1 calc R
C7 C 0.3659(4) 0.1825(4) 0.6362(3) 0.0536(8) Uani 1 1 d .
H7A H 0.4249 0.0805 0.6144 0.064 Uiso 1 1 calc R
H7B H 0.3214 0.2135 0.5756 0.064 Uiso 1 1 calc R
C8 C 0.2288(4) 0.2185(4) 0.7731(4) 0.0586(9) Uani 1 1 d .
H8A H 0.1770 0.3204 0.7987 0.070 Uiso 1 1 calc R
H8B H 0.2724 0.1782 0.8326 0.070 Uiso 1 1 calc R
C9 C 0.1033(5) 0.1655(4) 0.7873(4) 0.0593(9) Uani 1 1 d .
H9A H 0.1568 0.0709 0.7379 0.071 Uiso 1 1 calc R
H9B H 0.0440 0.1597 0.8785 0.071 Uiso 1 1 calc R
C10 C -0.1374(5) 0.3843(5) 0.8120(4) 0.0669(10) Uani 1 1 d .
H10 H -0.1643 0.4257 0.8939 0.080 Uiso 1 1 calc R
C11 C -0.2141(5) 0.4359(4) 0.7406(4) 0.0697(11) Uani 1 1 d .
H11 H -0.3050 0.5200 0.7633 0.084 Uiso 1 1 calc R
C12 C -0.0067(4) 0.2302(3) 0.6265(3) 0.0455(7) Uani 1 1 d .
C13 C -0.1799(5) 0.3590(4) 0.5219(4) 0.0641(10) Uani 1 1 d .
H13A H -0.2961 0.4058 0.5592 0.077 Uiso 1 1 calc R
H13B H -0.1459 0.2664 0.4763 0.077 Uiso 1 1 calc R
C14 C -0.1082(8) 0.4427(7) 0.4266(6) 0.111(2) Uani 1 1 d .
H14A H -0.1432 0.5353 0.4707 0.167 Uiso 1 1 calc R
H14B H -0.1419 0.4510 0.3596 0.167 Uiso 1 1 calc R
H14C H 0.0070 0.3958 0.3878 0.167 Uiso 1 1 calc R

loop_
_atom_site_aniso_label
_atom_site_aniso_U_11
_atom_site_aniso_U_22
_atom_site_aniso_U_33
_atom_site_aniso_U_23
_atom_site_aniso_U_13
_atom_site_aniso_U_12
Ag1 0.04804(17) 0.05804(18) 0.04833(17) 0.01274(11) -0.02508(12) -0.02275(12)
P1 0.0563(5) 0.0570(5) 0.0452(5) 0.0072(4) -0.0266(4) -0.0129(4)
F1 0.102(2) 0.106(2) 0.0868(19) 0.0193(16) -0.0650(17) -0.0094(16)
F2 0.156(3) 0.094(2) 0.0639(17) -0.0120(15) -0.0350(19) 0.007(2)
F3 0.128(3) 0.113(2) 0.103(2) 0.0177(18) -0.088(2) -0.0168(19)
F4 0.137(3) 0.0818(18) 0.0768(18) -0.0142(15) -0.0423(18) 0.0074(18)
F5 0.133(3) 0.161(3) 0.148(3) 0.067(3) -0.069(3) -0.100(3)
F6 0.148(3) 0.174(4) 0.164(4) 0.058(3) -0.072(3) -0.119(3)
N1 0.0547(17) 0.076(2) 0.0502(16) 0.0194(15) -0.0324(14) -0.0363(15)
N2 0.0489(15) 0.0576(16) 0.0459(15) 0.0127(12) -0.0243(13) -0.0283(13)
N3 0.0455(15) 0.0633(17) 0.0476(16) 0.0145(13) -0.0195(13) -0.0282(14)
N4 0.0412(14) 0.0596(17) 0.0658(19) 0.0176(14) -0.0278(14) -0.0237(13)
C1 0.109(4) 0.136(5) 0.136(5) 0.090(4) -0.079(4) -0.059(4)
C2 0.062(2) 0.103(3) 0.065(2) 0.030(2) -0.044(2) -0.038(2)
C3 0.071(2) 0.090(3) 0.047(2) 0.0063(19) -0.0287(19) -0.044(2)
C4 0.061(2) 0.069(2) 0.058(2) 0.0020(18) -0.0241(18) -0.0319(19)
C5 0.0443(17) 0.0603(19) 0.0471(18) 0.0203(15) -0.0269(14) -0.0320(15)
C6 0.0527(19) 0.065(2) 0.0490(19) 0.0230(16) -0.0283(16) -0.0258(17)
C7 0.0508(19) 0.066(2) 0.0494(19) 0.0130(16) -0.0298(16) -0.0221(16)
C8 0.058(2) 0.078(2) 0.050(2) 0.0152(17) -0.0297(17) -0.0323(19)
C9 0.063(2) 0.081(3) 0.051(2) 0.0308(18) -0.0330(18) -0.040(2)
C10 0.055(2) 0.079(3) 0.056(2) 0.0019(19) -0.0151(18) -0.028(2)
C11 0.043(2) 0.065(2) 0.081(3) 0.003(2) -0.019(2) -0.0134(17)
C12 0.0430(17) 0.0561(18) 0.0492(18) 0.0201(14) -0.0238(14) -0.0297(15)
C13 0.059(2) 0.072(2) 0.088(3) 0.029(2) -0.051(2) -0.0343(19)
C14 0.168(6) 0.147(5) 0.131(5) 0.093(4) -0.119(5) -0.120(5)

loop_
_atom_type_symbol
_atom_type_description
_atom_type_scat_dispersion_real
_atom_type_scat_dispersion_imag
_atom_type_scat_source
C C 0.0033 0.0016 'International Tables Vol C Tables 4.2.6.8 and 6.1.1.4'
H H 0.0000 0.0000 'International Tables Vol C Tables 4.2.6.8 and 6.1.1.4'
N N 0.0061 0.0033 'International Tables Vol C Tables 4.2.6.8 and 6.1.1.4'
F F 0.0171 0.0103 'International Tables Vol C Tables 4.2.6.8 and 6.1.1.4'
P P 0.1023 0.0942 'International Tables Vol C Tables 4.2.6.8 and 6.1.1.4'
Ag Ag -0.8971 1.1015 'International Tables Vol C Tables 4.2.6.8 and 6.1.1.4'

loop_
_geom_angle_atom_site_label_1
_geom_angle_atom_site_label_2
_geom_angle_atom_site_label_3
_geom_angle
_geom_angle_site_symmetry_3
C5 Ag1 C12 175.44(11) 2_656
F6 P1 F2 90.9(2) .
F6 P1 F4 90.2(2) .
F2 P1 F4 178.9(2) .
F6 P1 F1 88.4(2) .
F2 P1 F1 90.49(17) .
F4 P1 F1 89.49(17) .
F6 P1 F5 178.9(2) .
F2 P1 F5 90.1(2) .
F4 P1 F5 88.8(2) .
F1 P1 F5 91.0(2) .
F6 P1 F3 92.9(2) .
F2 P1 F3 90.20(18) .
F4 P1 F3 89.79(17) .
F1 P1 F3 178.52(19) .
F5 P1 F3 87.7(2) .
C5 N1 C3 111.0(3) .
C5 N1 C2 124.1(3) .
C3 N1 C2 124.9(3) .
C5 N2 C4 111.0(3) .
C5 N2 C6 124.7(3) .
C4 N2 C6 124.3(3) .
C12 N3 C10 110.7(3) .
C12 N3 C9 125.1(3) .
C10 N3 C9 124.2(3) .
C12 N4 C11 111.2(3) .
C12 N4 C13 124.5(3) .
C11 N4 C13 124.3(3) .
C2 C1 H1A 109.5 .
C2 C1 H1B 109.5 .
H1A C1 H1B 109.5 .
C2 C1 H1C 109.5 .
H1A C1 H1C 109.5 .
H1B C1 H1C 109.5 .
N1 C2 C1 111.7(3) .
N1 C2 H2A 109.3 .
C1 C2 H2A 109.3 .
N1 C2 H2B 109.3 .
C1 C2 H2B 109.3 .
H2A C2 H2B 107.9 .
C4 C3 N1 107.2(3) .
C4 C3 H3 126.4 .
N1 C3 H3 126.4 .
C3 C4 N2 106.6(4) .
C3 C4 H4 126.7 .
N2 C4 H4 126.7 .
N2 C5 N1 104.2(3) .
N2 C5 Ag1 130.4(2) .
N1 C5 Ag1 125.3(2) .
N2 C6 C7 112.7(3) .
N2 C6 H6A 109.1 .
C7 C6 H6A 109.1 .
N2 C6 H6B 109.1 .
C7 C6 H6B 109.1 .
H6A C6 H6B 107.8 .
C6 C7 C8 114.4(3) .
C6 C7 H7A 108.7 .
C8 C7 H7A 108.7 .
C6 C7 H7B 108.7 .
C8 C7 H7B 108.7 .
H7A C7 H7B 107.6 .
C7 C8 C9 113.9(3) .
C7 C8 H8A 108.8 .
C9 C8 H8A 108.8 .
C7 C8 H8B 108.8 .
C9 C8 H8B 108.8 .
H8A C8 H8B 107.7 .
N3 C9 C8 112.4(3) .
N3 C9 H9A 109.1 .
C8 C9 H9A 109.1 .
N3 C9 H9B 109.1 .
C8 C9 H9B 109.1 .
H9A C9 H9B 107.8 .
C11 C10 N3 107.0(4) .
C11 C10 H10 126.5 .
N3 C10 H10 126.5 .
C10 C11 N4 106.9(4) .
C10 C11 H11 126.6 .
N4 C11 H11 126.6 .
N3 C12 N4 104.2(3) .
N3 C12 Ag1 129.9(2) 2_656
N4 C12 Ag1 125.8(2) 2_656
N4 C13 C14 112.8(3) .
N4 C13 H13A 109.0 .
C14 C13 H13A 109.0 .
N4 C13 H13B 109.0 .
C14 C13 H13B 109.0 .
H13A C13 H13B 107.8 .
C13 C14 H14A 109.5 .
C13 C14 H14B 109.5 .
H14A C14 H14B 109.5 .
C13 C14 H14C 109.5 .
H14A C14 H14C 109.5 .
H14B C14 H14C 109.5 .

loop_
_geom_bond_atom_site_label_1
_geom_bond_atom_site_label_2
_geom_bond_distance
_geom_bond_site_symmetry_2
Ag1 C5 2.081(3) .
Ag1 C12 2.081(3) 2_656
P1 F6 1.537(3) .
P1 F2 1.556(3) .
P1 F4 1.566(3) .
P1 F1 1.574(3) .
P1 F5 1.582(3) .
P1 F3 1.584(3) .
N1 C5 1.351(4) .
N1 C3 1.368(5) .
N1 C2 1.472(5) .
N2 C5 1.346(4) .
N2 C4 1.380(5) .
N2 C6 1.472(4) .
N3 C12 1.345(4) .
N3 C10 1.379(5) .
N3 C9 1.474(4) .
N4 C12 1.354(4) .
N4 C11 1.366(5) .
N4 C13 1.467(5) .
C1 C2 1.496(7) .
C1 H1A 0.9600 .
C1 H1B 0.9600 .
C1 H1C 0.9600 .
C2 H2A 0.9700 .
C2 H2B 0.9700 .
C3 C4 1.329(6) .
C3 H3 0.9300 .
C4 H4 0.9300 .
C6 C7 1.512(5) .
C6 H6A 0.9700 .
C6 H6B 0.9700 .
C7 C8 1.513(5) .
C7 H7A 0.9700 .
C7 H7B 0.9700 .
C8 C9 1.514(5) .
C8 H8A 0.9700 .
C8 H8B 0.9700 .
C9 H9A 0.9700 .
C9 H9B 0.9700 .
C10 C11 1.331(6) .
C10 H10 0.9300 .
C11 H11 0.9300 .
C12 Ag1 2.081(3) 2_656
C13 C14 1.486(6) .
C13 H13A 0.9700 .
C13 H13B 0.9700 .
C14 H14A 0.9600 .
C14 H14B 0.9600 .
C14 H14C 0.9600 .

loop_
_geom_torsion_atom_site_label_1
_geom_torsion_atom_site_label_2
_geom_torsion_atom_site_label_3
_geom_torsion_atom_site_label_4
_geom_torsion
_geom_torsion_site_symmetry_1
_geom_torsion_site_symmetry_4
C5 N1 C2 C1 -88.9(5) . .
C3 N1 C2 C1 89.1(5) . .
C5 N1 C3 C4 0.5(4) . .
C2 N1 C3 C4 -177.7(3) . .
N1 C3 C4 N2 -0.3(4) . .
C5 N2 C4 C3 -0.1(4) . .
C6 N2 C4 C3 177.3(3) . .
C4 N2 C5 N1 0.4(4) . .
C6 N2 C5 N1 -177.0(3) . .
C4 N2 C5 Ag1 -176.5(2) . .
C6 N2 C5 Ag1 6.1(5) . .
C3 N1 C5 N2 -0.6(4) . .
C2 N1 C5 N2 177.7(3) . .
C3 N1 C5 Ag1 176.6(2) . .
C2 N1 C5 Ag1 -5.2(4) . .
C12 Ag1 C5 N2 -158.0(12) 2_656 .
C12 Ag1 C5 N1 25.7(15) 2_656 .
C5 N2 C6 C7 86.2(4) . .
C4 N2 C6 C7 -90.9(4) . .
N2 C6 C7 C8 56.1(4) . .
C6 C7 C8 C9 173.7(3) . .
C12 N3 C9 C8 102.7(4) . .
C10 N3 C9 C8 -78.4(4) . .
C7 C8 C9 N3 -80.0(4) . .
C12 N3 C10 C11 0.2(4) . .
C9 N3 C10 C11 -178.8(3) . .
N3 C10 C11 N4 -0.2(4) . .
C12 N4 C11 C10 0.1(4) . .
C13 N4 C11 C10 -180.0(3) . .
C10 N3 C12 N4 -0.1(4) . .
C9 N3 C12 N4 178.9(3) . .
C10 N3 C12 Ag1 177.3(2) . 2_656
C9 N3 C12 Ag1 -3.7(5) . 2_656
C11 N4 C12 N3 0.0(4) . .
C13 N4 C12 N3 -179.9(3) . .
C11 N4 C12 Ag1 -177.6(2) . 2_656
C13 N4 C12 Ag1 2.5(4) . 2_656
C12 N4 C13 C14 -92.9(5) . .
C11 N4 C13 C14 87.2(5) . .
